data_4031170
loop_
_publ_author_name
'Higashimae, Shinya'
'Tamai, Taichi'
'Nomoto, Akihiro'
'Ogawa, Akiya'

_publ_section_title
;
 Selective Thiolative Lactonization of Internal Alkynes Bearing a Hydroxyl
 Group with Carbon Monoxide and Organic Disulfides Catalyzed by
 Transition-Metal Complexes.
;
_journal_issue 14
_journal_name_full 'The Journal of organic chemistry'
_journal_page_first 7126
_journal_page_last 7133
_journal_paper_doi 10.1021/acs.joc.5b00977
_journal_volume 80
_journal_year 2015
_chemical_formula_moiety 'C13 H14 O2 S'
_chemical_formula_sum 'C13 H14 O2 S'
_chemical_formula_weight 234.31
_space_group_IT_number 60
_symmetry_cell_setting orthorhombic
_symmetry_Int_Tables_number 60
_symmetry_space_group_name_Hall '-P 2n 2ab'
_symmetry_space_group_name_H-M 'P b c n'
_atom_sites_solution_hydrogens geom
_atom_sites_solution_primary direct
_atom_sites_solution_secondary difmap
_cell_angle_alpha 90.0000
_cell_angle_beta 90.0000
_cell_angle_gamma 90.0000
_cell_formula_units_Z 8
_cell_length_a 19.5452(4)
_cell_length_b 6.79150(12)
_cell_length_c 17.2517(3)
_cell_measurement_reflns_used 17881
_cell_measurement_temperature 123
_cell_measurement_theta_max 27.48
_cell_measurement_theta_min 3.15
_cell_volume 2290.01(7)
_computing_cell_refinement 'RAPID AUTO'
_computing_data_collection 'RAPID AUTO (Rigaku, ????)'
_computing_data_reduction 'RAPID AUTO'
_computing_molecular_graphics 'CrystalStructure 4.0'
_computing_publication_material 'CrystalStructure 4.0 (Rigaku, 2010)'
_computing_structure_refinement 'SHELXL97 (Sheldrick, 2008)'
_computing_structure_solution 'Il Milione (Burla, et al., 2007)'
_diffrn_ambient_temperature 123
_diffrn_detector_area_resol_mean 10.000
_diffrn_measured_fraction_theta_full 0.999
_diffrn_measured_fraction_theta_max 0.999
_diffrn_measurement_device_type 'Rigaku R-AXIS RAPID'
_diffrn_measurement_method \w
_diffrn_radiation_type 'Mo K\a'
_diffrn_radiation_wavelength 0.71075
_diffrn_reflns_av_R_equivalents 0.0248
_diffrn_reflns_limit_h_max 25
_diffrn_reflns_limit_h_min -25
_diffrn_reflns_limit_k_max 8
_diffrn_reflns_limit_k_min -8
_diffrn_reflns_limit_l_max 22
_diffrn_reflns_limit_l_min -22
_diffrn_reflns_number 21276
_diffrn_reflns_theta_full 27.47
_diffrn_reflns_theta_max 27.48
_diffrn_standards_number 0
_exptl_absorpt_coefficient_mu 0.264
_exptl_absorpt_correction_T_max 0.984
_exptl_absorpt_correction_T_min 0.851
_exptl_absorpt_correction_type multi-scan
_exptl_absorpt_process_details 'ABSCOR (Rigaku, 1995)'
_exptl_crystal_colour colorless
_exptl_crystal_density_diffrn 1.359
_exptl_crystal_density_method 'not measured'
_exptl_crystal_description block
_exptl_crystal_F_000 992.00
_exptl_crystal_size_max 0.160
_exptl_crystal_size_mid 0.120
_exptl_crystal_size_min 0.060
_refine_diff_density_max 0.630
_refine_diff_density_min -0.340
_refine_ls_extinction_method none
_refine_ls_goodness_of_fit_ref 1.144
_refine_ls_hydrogen_treatment constr
_refine_ls_number_parameters 146
_refine_ls_number_reflns 2622
_refine_ls_number_restraints 0
_refine_ls_R_factor_gt 0.0413
_refine_ls_shift/su_max 0.000
_refine_ls_structure_factor_coef Fsqd
_refine_ls_weighting_details 'w = 1/[\s^2^(Fo^2^)+(0.0640P)^2^+0.5509P] where P=(Fo^2^+2Fc^2^)/3'
_refine_ls_weighting_scheme calc
_refine_ls_wR_factor_ref 0.1036
_reflns_number_gt 2404
_reflns_number_total 2622
_reflns_threshold_expression F^2^>2.0\s(F^2^)
_cod_data_source_file jo5b00977_si_002.cif
_cod_data_source_block Higashimae-83
_cod_depositor_comments 'Adding full bibliography for 4031170.cif.'
_cod_original_cell_volume 2290.01(8)
_cod_database_code 4031170

loop_
_symmetry_equiv_pos_site_id
_symmetry_equiv_pos_as_xyz
1 +X,+Y,+Z
2 1/2-X,1/2+Y,+Z
3 +X,-Y,1/2+Z
4 1/2-X,1/2-Y,1/2+Z
5 -X,-Y,-Z
6 1/2+X,1/2-Y,-Z
7 -X,+Y,1/2-Z
8 1/2+X,1/2+Y,1/2-Z

loop_
_atom_site_label
_atom_site_type_symbol
_atom_site_fract_x
_atom_site_fract_y
_atom_site_fract_z
_atom_site_U_iso_or_equiv
_atom_site_adp_type
_atom_site_occupancy
_atom_site_symmetry_multiplicity
_atom_site_calc_flag
_atom_site_refinement_flags
S1 S 0.005461(16) 0.39039(4) 0.115202(19) 0.02160(13) Uani 1.0 8 d .
O1 O -0.14022(5) 0.36707(14) 0.10455(5) 0.0251(3) Uani 1.0 8 d .
O2 O -0.19236(5) 0.07504(15) 0.11174(6) 0.0284(3) Uani 1.0 8 d .
C1 C -0.13598(6) 0.19134(19) 0.11498(6) 0.0203(3) Uani 1.0 8 d .
C2 C -0.07538(6) 0.07061(18) 0.13228(7) 0.0189(3) Uani 1.0 8 d .
C3 C -0.09846(7) -0.14005(19) 0.14136(8) 0.0254(3) Uani 1.0 8 d .
C4 C -0.17460(8) -0.1296(3) 0.12252(11) 0.0386(4) Uani 1.0 8 d .
C5 C -0.01057(6) 0.13942(18) 0.13552(7) 0.0174(3) Uani 1.0 8 d .
C6 C 0.04855(6) 0.00167(17) 0.14949(7) 0.0201(3) Uani 1.0 8 d .
C7 C 0.08096(7) -0.06647(19) 0.07307(8) 0.0263(3) Uani 1.0 8 d .
C8 C 0.09503(7) 0.41945(17) 0.13094(7) 0.0198(3) Uani 1.0 8 d .
C9 C 0.12057(6) 0.44557(18) 0.20569(7) 0.0225(3) Uani 1.0 8 d .
C10 C 0.18972(7) 0.4871(2) 0.21620(8) 0.0267(3) Uani 1.0 8 d .
C11 C 0.23269(7) 0.50617(19) 0.15231(9) 0.0288(3) Uani 1.0 8 d .
C12 C 0.20699(7) 0.4819(2) 0.07795(8) 0.0279(3) Uani 1.0 8 d .
C13 C 0.13823(7) 0.43894(18) 0.06705(8) 0.0231(3) Uani 1.0 8 d .
H3A H -0.0908 -0.1875 0.1949 0.0304 Uiso 1.0 8 calc R
H3B H -0.0741 -0.2278 0.1048 0.0304 Uiso 1.0 8 calc R
H4A H -0.1845 -0.2051 0.0747 0.0463 Uiso 1.0 8 calc R
H4B H -0.2017 -0.1866 0.1655 0.0463 Uiso 1.0 8 calc R
H6A H 0.0323 -0.1146 0.1788 0.0242 Uiso 1.0 8 calc R
H6B H 0.0836 0.0693 0.1813 0.0242 Uiso 1.0 8 calc R
H7A H 0.0956 0.0486 0.0431 0.0315 Uiso 1.0 8 calc R
H7B H 0.0473 -0.1415 0.0431 0.0315 Uiso 1.0 8 calc R
H7C H 0.1206 -0.1500 0.0842 0.0315 Uiso 1.0 8 calc R
H9 H 0.0910 0.4351 0.2492 0.0270 Uiso 1.0 8 calc R
H10 H 0.2076 0.5025 0.2671 0.0320 Uiso 1.0 8 calc R
H11 H 0.2798 0.5359 0.1596 0.0346 Uiso 1.0 8 calc R
H12 H 0.2365 0.4947 0.0345 0.0334 Uiso 1.0 8 calc R
H13 H 0.1206 0.4228 0.0161 0.0277 Uiso 1.0 8 calc R

loop_
_atom_site_aniso_label
_atom_site_aniso_U_11
_atom_site_aniso_U_22
_atom_site_aniso_U_33
_atom_site_aniso_U_12
_atom_site_aniso_U_13
_atom_site_aniso_U_23
S1 0.01905(18) 0.01684(19) 0.0289(2) 0.00052(10) -0.00078(11) 0.00475(11)
O1 0.0245(5) 0.0233(5) 0.0275(5) 0.0040(4) -0.0017(4) 0.0039(4)
O2 0.0186(5) 0.0264(5) 0.0403(6) -0.0012(4) 0.0013(4) -0.0004(4)
C1 0.0195(6) 0.0243(7) 0.0170(6) 0.0003(5) 0.0004(5) -0.0004(5)
C2 0.0217(6) 0.0186(6) 0.0165(6) 0.0006(5) -0.0003(5) 0.0000(5)
C3 0.0262(7) 0.0200(6) 0.0299(7) -0.0041(5) -0.0049(6) 0.0018(5)
C4 0.0220(7) 0.0238(8) 0.0700(12) -0.0017(6) 0.0089(7) -0.0034(7)
C5 0.0205(6) 0.0164(6) 0.0151(6) 0.0012(5) 0.0006(5) 0.0008(5)
C6 0.0201(6) 0.0176(6) 0.0227(6) 0.0019(5) -0.0027(5) 0.0019(5)
C7 0.0260(6) 0.0215(6) 0.0313(7) 0.0046(5) 0.0030(6) -0.0033(5)
C8 0.0205(6) 0.0142(6) 0.0248(6) -0.0004(5) 0.0018(5) 0.0009(5)
C9 0.0240(6) 0.0200(6) 0.0236(6) 0.0007(5) 0.0029(5) -0.0013(5)
C10 0.0263(7) 0.0231(6) 0.0306(7) -0.0002(5) -0.0046(5) -0.0047(5)
C11 0.0196(6) 0.0206(6) 0.0463(8) -0.0009(5) 0.0019(6) -0.0029(6)
C12 0.0266(7) 0.0214(7) 0.0356(8) -0.0005(5) 0.0123(6) 0.0013(6)
C13 0.0281(7) 0.0181(6) 0.0230(6) 0.0002(5) 0.0047(5) 0.0003(5)

loop_
_atom_type_symbol
_atom_type_description
_atom_type_scat_dispersion_real
_atom_type_scat_dispersion_imag
_atom_type_scat_source
C C 0.0033 0.0016
;
International Tables for Crystallography
(1992, Vol. C, Tables 4.2.6.8 and 6.1.1.4)
;
H H 0.0000 0.0000
;
International Tables for Crystallography
(1992, Vol. C, Table 6.1.1.4)
;
O O 0.0106 0.0060
;
International Tables for Crystallography
(1992, Vol. C, Tables 4.2.6.8 and 6.1.1.4)
;
S S 0.1246 0.1234
;
International Tables for Crystallography
(1992, Vol. C, Tables 4.2.6.8 and 6.1.1.4)
;

loop_
_geom_angle_atom_site_label_1
_geom_angle_atom_site_label_2
_geom_angle_atom_site_label_3
_geom_angle
_geom_angle_publ_flag
C5 S1 C8 104.51(6) yes
C1 O2 C4 111.07(11) yes
O1 C1 O2 120.83(12) yes
O1 C1 C2 129.43(12) yes
O2 C1 C2 109.74(11) yes
C1 C2 C3 108.00(11) yes
C1 C2 C5 124.77(12) yes
C3 C2 C5 127.16(12) yes
C2 C3 C4 103.03(11) yes
O2 C4 C3 107.87(12) yes
S1 C5 C2 119.43(10) yes
S1 C5 C6 119.64(9) yes
C2 C5 C6 120.73(11) yes
C5 C6 C7 111.51(11) yes
S1 C8 C9 120.44(10) yes
S1 C8 C13 118.99(10) yes
C9 C8 C13 120.14(13) yes
C8 C9 C10 119.59(12) yes
C9 C10 C11 120.09(13) yes
C10 C11 C12 120.18(13) yes
C11 C12 C13 120.05(13) yes
C8 C13 C12 119.94(13) yes
C2 C3 H3A 111.155 no
C2 C3 H3B 111.163 no
C4 C3 H3A 111.159 no
C4 C3 H3B 111.154 no
H3A C3 H3B 109.099 no
O2 C4 H4A 110.127 no
O2 C4 H4B 110.130 no
C3 C4 H4A 110.135 no
C3 C4 H4B 110.133 no
H4A C4 H4B 108.444 no
C5 C6 H6A 109.330 no
C5 C6 H6B 109.325 no
C7 C6 H6A 109.319 no
C7 C6 H6B 109.313 no
H6A C6 H6B 107.975 no
C6 C7 H7A 109.471 no
C6 C7 H7B 109.468 no
C6 C7 H7C 109.476 no
H7A C7 H7B 109.461 no
H7A C7 H7C 109.476 no
H7B C7 H7C 109.475 no
C8 C9 H9 120.199 no
C10 C9 H9 120.214 no
C9 C10 H10 119.942 no
C11 C10 H10 119.965 no
C10 C11 H11 119.913 no
C12 C11 H11 119.906 no
C11 C12 H12 119.983 no
C13 C12 H12 119.968 no
C8 C13 H13 120.031 no
C12 C13 H13 120.033 no

loop_
_geom_bond_atom_site_label_1
_geom_bond_atom_site_label_2
_geom_bond_distance
_geom_bond_publ_flag
S1 C5 1.7681(13) yes
S1 C8 1.7825(14) yes
O1 C1 1.2098(16) yes
O2 C1 1.3569(16) yes
O2 C4 1.4443(19) yes
C1 C2 1.4711(17) yes
C2 C3 1.5083(18) yes
C2 C5 1.3513(17) yes
C3 C4 1.525(2) yes
C5 C6 1.5062(17) yes
C6 C7 1.5341(19) yes
C8 C9 1.3941(18) yes
C8 C13 1.3947(19) yes
C9 C10 1.3926(18) yes
C10 C11 1.392(2) yes
C11 C12 1.387(2) yes
C12 C13 1.388(2) yes
C3 H3A 0.990 no
C3 H3B 0.990 no
C4 H4A 0.990 no
C4 H4B 0.990 no
C6 H6A 0.990 no
C6 H6B 0.990 no
C7 H7A 0.980 no
C7 H7B 0.980 no
C7 H7C 0.980 no
C9 H9 0.950 no
C10 H10 0.950 no
C11 H11 0.950 no
C12 H12 0.950 no
C13 H13 0.950 no

loop_
_geom_contact_atom_site_label_1
_geom_contact_atom_site_label_2
_geom_contact_distance
_geom_contact_publ_flag
_geom_contact_site_symmetry_2
S1 O1 2.8577(11) no .
S1 C1 3.0773(13) no .
S1 C7 3.5118(14) no .
O1 C3 3.5960(16) no .
O1 C4 3.4532(18) no .
O1 C5 3.0162(16) no .
C2 C7 3.3537(18) no .
C3 C6 3.0335(18) no .
C5 C9 3.5154(17) no .
C6 C8 2.9964(17) no .
C6 C9 3.4656(17) no .
C7 C8 3.4588(18) no .
C8 C11 2.779(2) no .
C9 C12 2.7875(19) no .
C10 C13 2.782(2) no .
O1 O2 3.5662(14) no 2_455
O1 C3 3.5035(16) no 1_565
O1 C4 3.4978(18) no 1_565
O1 C9 3.3390(15) no 7_555
O1 C10 3.3412(17) no 7_555
O1 C12 3.5592(17) no 5_565
O1 C13 3.2406(17) no 5_565
O2 O1 3.5662(14) no 2_445
O2 C4 3.2895(19) no 2_455
C1 C7 3.5214(18) no 5_555
C1 C9 3.5557(17) no 7_555
C2 C7 3.5444(19) no 5_555
C3 O1 3.5035(16) no 1_545
C4 O1 3.4978(18) no 1_545
C4 O2 3.2895(19) no 2_445
C7 C1 3.5214(18) no 5_555
C7 C2 3.5444(19) no 5_555
C7 C13 3.5421(18) no 1_545
C9 O1 3.3390(15) no 7_555
C9 C1 3.5557(17) no 7_555
C10 O1 3.3412(17) no 7_555
C11 C11 3.4625(19) no 2_545
C11 C11 3.4625(19) no 2_555
C12 O1 3.5592(17) no 5_565
C13 O1 3.2406(17) no 5_565
C13 C7 3.5421(18) no 1_565
S1 H6B 2.8959 no .
S1 H7A 3.1686 no .
S1 H9 2.8685 no .
S1 H13 2.8347 no .
O2 H3A 3.0293 no .
O2 H3B 3.0959 no .
C1 H3A 3.0499 no .
C1 H3B 3.0976 no .
C1 H4A 2.9377 no .
C1 H4B 2.9996 no .
C2 H4A 3.0068 no .
C2 H4B 3.0782 no .
C2 H6A 2.5798 no .
C2 H6B 3.2195 no .
C2 H7B 3.1925 no .
C3 H6A 2.6418 no .
C3 H7B 3.3151 no .
C5 H3A 2.9056 no .
C5 H3B 2.8363 no .
C5 H7A 2.6890 no .
C5 H7B 2.7318 no .
C5 H7C 3.3505 no .
C5 H9 3.4375 no .
C6 H3A 3.1126 no .
C6 H3B 2.9621 no .
C6 H9 3.5085 no .
C7 H3B 3.2692 no .
C7 H13 3.5507 no .
C8 H6B 2.5418 no .
C8 H7A 2.9390 no .
C8 H10 3.2668 no .
C8 H12 3.2671 no .
C9 H6B 2.6892 no .
C9 H11 3.2691 no .
C9 H13 3.2741 no .
C10 H6B 3.5667 no .
C10 H12 3.2662 no .
C11 H9 3.2707 no .
C11 H13 3.2618 no .
C12 H10 3.2655 no .
C13 H6B 3.3659 no .
C13 H7A 2.8089 no .
C13 H9 3.2751 no .
C13 H11 3.2611 no .
H3A H4A 2.7688 no .
H3A H4B 2.2255 no .
H3A H6A 2.4730 no .
H3B H4A 2.2240 no .
H3B H4B 2.7191 no .
H3B H6A 2.5593 no .
H3B H7B 2.6659 no .
H6A H7A 2.8706 no .
H6A H7B 2.3667 no .
H6A H7C 2.3883 no .
H6B H7A 2.3994 no .
H6B H7B 2.8701 no .
H6B H7C 2.3559 no .
H6B H9 2.7505 no .
H7A H13 2.6292 no .
H9 H10 2.3449 no .
H10 H11 2.3401 no .
H11 H12 2.3359 no .
H12 H13 2.3381 no .
S1 H3B 3.0293 no 1_565
S1 H6A 3.5751 no 1_565
S1 H7B 3.5103 no 1_565
S1 H7B 3.3728 no 5_555
S1 H9 3.0198 no 7_555
S1 H13 3.5796 no 5_565
O1 H3A 3.5374 no 1_565
O1 H3B 3.0396 no 1_565
O1 H4A 3.0753 no 1_565
O1 H4A 3.4986 no 2_455
O1 H4B 3.4261 no 1_565
O1 H4B 3.2840 no 2_455
O1 H7B 3.4831 no 5_555
O1 H7C 3.5944 no 5_555
O1 H9 2.7399 no 7_555
O1 H10 2.7359 no 7_555
O1 H12 3.1892 no 5_565
O1 H13 2.5529 no 5_565
O2 H4A 2.9033 no 2_455
O2 H4B 2.7872 no 2_455
O2 H7A 3.3789 no 5_555
O2 H10 3.5900 no 7_555
O2 H10 2.9051 no 8_445
O2 H12 2.9191 no 6_455
C1 H4B 3.3930 no 2_455
C1 H7A 3.2737 no 5_555
C1 H7B 3.2488 no 5_555
C1 H7C 3.4603 no 5_555
C1 H9 3.0009 no 7_555
C1 H10 3.2505 no 7_555
C1 H13 3.4746 no 5_565
C2 H6A 3.5935 no 7_555
C2 H6B 3.2202 no 7_555
C2 H7A 3.1574 no 5_555
C2 H7B 3.1122 no 5_555
C2 H9 3.2252 no 7_555
C3 H6A 3.3657 no 7_555
C3 H6B 3.3863 no 7_555
C3 H7A 3.2430 no 5_555
C3 H9 3.4516 no 7_545
C3 H10 3.5970 no 7_545
C3 H13 3.3550 no 5_555
C4 H7A 3.2939 no 5_555
C4 H10 3.2075 no 7_545
C4 H10 3.1203 no 8_445
C4 H12 3.3457 no 6_455
C4 H13 3.2864 no 5_555
C5 H6B 3.5000 no 7_555
C5 H7B 3.1637 no 5_555
C5 H9 3.2340 no 7_555
C6 H3A 3.0884 no 7_555
C6 H6A 3.4490 no 7_555
C6 H11 3.3685 no 2_545
C7 H7B 3.5063 no 5_555
C7 H11 3.1819 no 2_545
C8 H6A 3.4928 no 1_565
C8 H7B 3.4725 no 1_565
C8 H7C 3.0741 no 1_565
C9 H3A 3.0800 no 7_565
C9 H6A 3.4806 no 1_565
C9 H7C 3.4550 no 1_565
C9 H11 3.4886 no 2_545
C10 H3A 3.3118 no 7_565
C10 H4B 3.0216 no 7_565
C10 H4B 3.1719 no 8_555
C10 H11 3.2714 no 2_545
C11 H7C 3.4102 no 1_565
C11 H7C 3.2749 no 2_555
C11 H11 3.2059 no 2_545
C12 H4A 3.2659 no 5_555
C12 H7C 3.0179 no 1_565
C12 H7C 3.4878 no 2_555
C12 H11 3.3512 no 2_545
C12 H12 3.5681 no 2_545
C13 H3B 3.5228 no 5_555
C13 H4A 3.0534 no 5_555
C13 H7B 3.3836 no 1_565
C13 H7C 2.8280 no 1_565
C13 H11 3.5518 no 2_545
H3A O1 3.5374 no 1_545
H3A C6 3.0884 no 7_555
H3A C9 3.0800 no 7_545
H3A C10 3.3118 no 7_545
H3A H6A 2.5099 no 7_555
H3A H6B 2.7608 no 7_555
H3A H9 2.7384 no 7_545
H3A H10 3.1730 no 7_545
H3B S1 3.0293 no 1_545
H3B O1 3.0396 no 1_545
H3B C13 3.5228 no 5_555
H3B H7A 2.8574 no 5_555
H3B H9 3.4207 no 7_545
H3B H13 2.6320 no 5_555
H4A O1 3.0753 no 1_545
H4A O1 3.4986 no 2_445
H4A O2 2.9033 no 2_445
H4A C12 3.2659 no 5_555
H4A C13 3.0534 no 5_555
H4A H7A 2.8774 no 5_555
H4A H10 3.4054 no 7_545
H4A H12 2.9068 no 5_555
H4A H12 2.8239 no 6_455
H4A H13 2.4906 no 5_555
H4B O1 3.4261 no 1_545
H4B O1 3.2840 no 2_445
H4B O2 2.7872 no 2_445
H4B C1 3.3930 no 2_445
H4B C10 3.0216 no 7_545
H4B C10 3.1719 no 8_445
H4B H10 2.4136 no 7_545
H4B H10 2.4793 no 8_445
H4B H11 3.3933 no 8_445
H6A S1 3.5751 no 1_545
H6A C2 3.5935 no 7_555
H6A C3 3.3657 no 7_555
H6A C6 3.4490 no 7_555
H6A C8 3.4928 no 1_545
H6A C9 3.4806 no 1_545
H6A H3A 2.5099 no 7_555
H6A H6A 2.7621 no 7_555
H6A H6B 3.5374 no 7_555
H6A H9 3.4848 no 1_545
H6B C2 3.2202 no 7_555
H6B C3 3.3863 no 7_555
H6B C5 3.5000 no 7_555
H6B H3A 2.7608 no 7_555
H6B H6A 3.5374 no 7_555
H6B H11 2.7072 no 2_545
H7A O2 3.3789 no 5_555
H7A C1 3.2737 no 5_555
H7A C2 3.1574 no 5_555
H7A C3 3.2430 no 5_555
H7A C4 3.2939 no 5_555
H7A H3B 2.8574 no 5_555
H7A H4A 2.8774 no 5_555
H7A H7B 3.2270 no 5_555
H7A H11 3.1590 no 2_545
H7A H12 3.3052 no 2_545
H7B S1 3.5103 no 1_545
H7B S1 3.3728 no 5_555
H7B O1 3.4831 no 5_555
H7B C1 3.2488 no 5_555
H7B C2 3.1122 no 5_555
H7B C5 3.1637 no 5_555
H7B C7 3.5063 no 5_555
H7B C8 3.4725 no 1_545
H7B C13 3.3836 no 1_545
H7B H7A 3.2270 no 5_555
H7B H7B 3.0532 no 5_555
H7B H13 3.3203 no 1_545
H7C O1 3.5944 no 5_555
H7C C1 3.4603 no 5_555
H7C C8 3.0741 no 1_545
H7C C9 3.4550 no 1_545
H7C C11 3.4102 no 1_545
H7C C11 3.2749 no 2_545
H7C C12 3.0179 no 1_545
H7C C12 3.4878 no 2_545
H7C C13 2.8280 no 1_545
H7C H11 2.6605 no 2_545
H7C H12 3.4178 no 1_545
H7C H12 3.0826 no 2_545
H7C H13 3.1296 no 1_545
H9 S1 3.0198 no 7_555
H9 O1 2.7399 no 7_555
H9 C1 3.0009 no 7_555
H9 C2 3.2252 no 7_555
H9 C3 3.4516 no 7_565
H9 C5 3.2340 no 7_555
H9 H3A 2.7384 no 7_565
H9 H3B 3.4207 no 7_565
H9 H6A 3.4848 no 1_565
H9 H9 3.5566 no 7_555
H10 O1 2.7359 no 7_555
H10 O2 3.5900 no 7_555
H10 O2 2.9051 no 8_555
H10 C1 3.2505 no 7_555
H10 C3 3.5970 no 7_565
H10 C4 3.2075 no 7_565
H10 C4 3.1203 no 8_555
H10 H3A 3.1730 no 7_565
H10 H4A 3.4054 no 7_565
H10 H4B 2.4136 no 7_565
H10 H4B 2.4793 no 8_555
H11 C6 3.3685 no 2_555
H11 C7 3.1819 no 2_555
H11 C9 3.4886 no 2_555
H11 C10 3.2714 no 2_555
H11 C11 3.2059 no 2_555
H11 C12 3.3512 no 2_555
H11 C13 3.5518 no 2_555
H11 H4B 3.3933 no 8_555
H11 H6B 2.7072 no 2_555
H11 H7A 3.1590 no 2_555
H11 H7C 2.6605 no 2_555
H11 H11 3.5894 no 2_545
H11 H11 3.5894 no 2_555
H12 O1 3.1892 no 5_565
H12 O2 2.9191 no 6_555
H12 C4 3.3457 no 6_555
H12 C12 3.5681 no 2_555
H12 H4A 2.9068 no 5_555
H12 H4A 2.8239 no 6_555
H12 H7A 3.3052 no 2_555
H12 H7C 3.4178 no 1_565
H12 H7C 3.0826 no 2_555
H12 H12 3.4367 no 2_545
H12 H12 3.4367 no 2_555
H13 S1 3.5796 no 5_565
H13 O1 2.5529 no 5_565
H13 C1 3.4746 no 5_565
H13 C3 3.3550 no 5_555
H13 C4 3.2864 no 5_555
H13 H3B 2.6320 no 5_555
H13 H4A 2.4906 no 5_555
H13 H7B 3.3203 no 1_565
H13 H7C 3.1296 no 1_565

loop_
_geom_torsion_atom_site_label_1
_geom_torsion_atom_site_label_2
_geom_torsion_atom_site_label_3
_geom_torsion_atom_site_label_4
_geom_torsion
_geom_torsion_publ_flag
C5 S1 C8 C9 -81.44(9) no
C5 S1 C8 C13 106.04(9) no
C8 S1 C5 C2 177.06(9) no
C8 S1 C5 C6 -8.12(10) no
C1 O2 C4 C3 5.18(16) no
C4 O2 C1 O1 177.44(11) no
C4 O2 C1 C2 -2.73(14) no
O1 C1 C2 C3 178.97(11) no
O1 C1 C2 C5 -3.80(19) no
O2 C1 C2 C3 -0.84(12) no
O2 C1 C2 C5 176.40(10) no
C1 C2 C3 C4 3.73(12) no
C1 C2 C5 S1 -1.93(17) no
C1 C2 C5 C6 -176.69(10) no
C3 C2 C5 S1 174.77(10) no
C3 C2 C5 C6 0.01(19) no
C5 C2 C3 C4 -173.42(12) no
C2 C3 C4 O2 -5.28(15) no
S1 C5 C6 C7 -80.46(11) no
C2 C5 C6 C7 94.29(13) no
S1 C8 C9 C10 -173.77(8) no
S1 C8 C13 C12 173.38(8) no
C9 C8 C13 C12 0.84(18) no
C13 C8 C9 C10 -1.34(17) no
C8 C9 C10 C11 1.24(19) no
C9 C10 C11 C12 -0.64(19) no
C10 C11 C12 C13 0.13(19) no
C11 C12 C13 C8 -0.23(19) no
